data_7709663
loop_
_publ_author_name
'Radhakrishna, Latchupatula'
'Kote, Basvaraj S.'
'Kunchur, Harish S.'
'Pandey, Madhusudan Kumar'
'Mondal, Dipanjan'
'Balakrishna, Maravanji Shivaramaiah'

_publ_section_title
;
 1,2,3-Triazole based ligands with phosphine and pyridine functionalities:
 Synthesis, PdII, PtII chemistry and catalytic studies
;
_journal_name_full 'Dalton Transactions'
_journal_paper_doi 10.1039/D2DT00112H
_journal_year 2022
_chemical_formula_moiety 'C37 H28 N4 P2'
_chemical_formula_sum 'C37 H28 N4 P2'
_chemical_formula_weight 590.57
_space_group_crystal_system monoclinic
_space_group_IT_number 7
_space_group_name_Hall 'P -2yc'
_space_group_name_H-M_alt 'P 1 c 1'
_atom_sites_solution_hydrogens geom
_atom_sites_solution_primary dual
_audit_creation_date 2021-09-23
_audit_creation_method
;
Olex2 1.3-ac4
(compiled 2019.04.23 svn.r3594 for Rigaku Oxford Diffraction, GUI svn.r5739)
;
_audit_update_record
;
2021-09-26 deposited with the CCDC.	2022-03-04 downloaded from the CCDC.
;
_cell_angle_alpha 90
_cell_angle_beta 104.332(7)
_cell_angle_gamma 90
_cell_formula_units_Z 2
_cell_length_a 10.2657(6)
_cell_length_b 9.5652(5)
_cell_length_c 16.3406(11)
_cell_measurement_reflns_used 11950
_cell_measurement_temperature 150
_cell_measurement_theta_max 30.8490
_cell_measurement_theta_min 2.0640
_cell_volume 1554.60(17)
_computing_cell_refinement
;
CrystalClear-SM Expert 2.0 r7 (Rigaku, 2011)
;
_computing_data_collection
;
CrystalClear-SM Expert 2.0 r7 (Rigaku, 2011)
;
_computing_data_reduction
;
CrystalClear-SM Expert 2.0 r7 (Rigaku, 2011)
;
_computing_molecular_graphics 'Olex2 (Dolomanov et al., 2009)'
_computing_publication_material 'Olex2 (Dolomanov et al., 2009)'
_computing_structure_refinement 'ShelXL (Sheldrick, 2015)'
_computing_structure_solution 'ShelXT (Sheldrick, 2015)'
_diffrn_ambient_temperature 150.0
_diffrn_detector CCD
_diffrn_detector_area_resol_mean 28.5714
_diffrn_detector_type 'Rigaku Saturn724+'
_diffrn_measured_fraction_theta_full 0.993
_diffrn_measured_fraction_theta_max 0.993
_diffrn_measurement_device 'AFC12 (Right): Kappa 3 circle'
_diffrn_measurement_device_type 'Rigaku Saturn724+ (2x2 bin mode)'
_diffrn_measurement_method 'profile data from \w-scans'
_diffrn_measurement_specimen_support 'Mitegen 50um'
_diffrn_radiation_collimation 0.3
_diffrn_radiation_monochromator Confocal
_diffrn_radiation_probe x-ray
_diffrn_radiation_type MoK\a
_diffrn_radiation_wavelength 0.71073
_diffrn_reflns_av_unetI/netI 0.0756
_diffrn_reflns_Laue_measured_fraction_full 0.993
_diffrn_reflns_Laue_measured_fraction_max 0.993
_diffrn_reflns_limit_h_max 12
_diffrn_reflns_limit_h_min -12
_diffrn_reflns_limit_k_max 11
_diffrn_reflns_limit_k_min -11
_diffrn_reflns_limit_l_max 19
_diffrn_reflns_limit_l_min -19
_diffrn_reflns_number 5420
_diffrn_reflns_point_group_measured_fraction_full 0.988
_diffrn_reflns_point_group_measured_fraction_max 0.988
_diffrn_reflns_theta_full 25.000
_diffrn_reflns_theta_max 25.000
_diffrn_reflns_theta_min 2.488
_diffrn_source 'Rotating Anode'
_diffrn_source_current 24.0
_diffrn_source_power 1.2
_diffrn_source_target Mo
_diffrn_source_type 'Rotating Anode'
_diffrn_source_voltage 50.0
_exptl_absorpt_coefficient_mu 0.173
_exptl_absorpt_correction_T_max 1
_exptl_absorpt_correction_T_min 0.68652
_exptl_absorpt_correction_type numerical
_exptl_absorpt_process_details
;
CrysAlisPro 1.171.40.15 (Rigaku Oxford Diffraction, 2018)
Empirical absorption correction using spherical harmonics,
 implemented in SCALE3 ABSPACK scaling algorithm.
;
_exptl_crystal_colour colourless
_exptl_crystal_colour_primary colourless
_exptl_crystal_density_diffrn 1.262
_exptl_crystal_description block
_exptl_crystal_F_000 616
_exptl_crystal_size_max 0.212
_exptl_crystal_size_mid 0.152
_exptl_crystal_size_min 0.122
_refine_diff_density_max 0.376
_refine_diff_density_min -0.357
_refine_diff_density_rms 0.070
_refine_ls_abs_structure_details
;
 Flack x determined using 1830 quotients [(I+)-(I-)]/[(I+)+(I-)]
 (Parsons, Flack and Wagner, Acta Cryst. B69 (2013) 249-259).
;
_refine_ls_abs_structure_Flack -0.31(8)
_refine_ls_extinction_method none
_refine_ls_goodness_of_fit_ref 1.036
_refine_ls_hydrogen_treatment constr
_refine_ls_matrix_type full
_refine_ls_number_parameters 389
_refine_ls_number_reflns 5420
_refine_ls_number_restraints 2
_refine_ls_restrained_S_all 1.036
_refine_ls_R_factor_all 0.0696
_refine_ls_R_factor_gt 0.0583
_refine_ls_shift/su_max 0.000
_refine_ls_shift/su_mean 0.000
_refine_ls_structure_factor_coef Fsqd
_refine_ls_weighting_details 'w=1/[\s^2^(Fo^2^)+(0.0558P)^2^+1.1966P] where P=(Fo^2^+2Fc^2^)/3'
_refine_ls_weighting_scheme calc
_refine_ls_wR_factor_gt 0.1356
_refine_ls_wR_factor_ref 0.1441
_reflns_Friedel_coverage 0.986
_reflns_Friedel_fraction_full 0.983
_reflns_Friedel_fraction_max 0.983
_reflns_number_gt 4753
_reflns_number_total 5420
_reflns_threshold_expression 'I > 2\s(I)'
_cod_data_source_file d2dt00112h2.cif
_cod_data_source_block compound-6
_cod_database_code 7709663
_shelx_shelxl_version_number 2018/3
_shelx_space_group_comment
;
The symmetry employed for this shelxl refinement is uniquely defined
by the following loop, which should always be used as a source of
symmetry information in preference to the above space-group names.
They are only intended as comments.
;
_shelx_estimated_absorpt_t_max 0.979
_shelx_estimated_absorpt_t_min 0.964
_olex2_refinement_description
;
1. Twinned data refinement
 Scales: 0.731(7)
 0.269(7)
2. Fixed Uiso
 At 1.2 times of:
  All C(H) groups
3.a Aromatic/amide H refined with riding coordinates:
 C37(H37), C33(H33), C27(H27), C11(H11), C34(H34), C5(H5), C30(H30), C15(H15),
 C12(H12), C10(H10), C36(H36), C35(H35), C29(H29), C13(H13), C9(H9), C4(H4),
 C31(H31), C16(H16), C28(H28), C25(H25), C22(H22), C21(H21), C3(H3), C24(H24),
 C18(H18), C23(H23), C19(H19), C17(H17)
;
_olex2_submission_special_instructions 'No special instructions were received'

loop_
_space_group_symop_operation_xyz
'x, y, z'
'x, -y, z+1/2'

loop_
_atom_site_label
_atom_site_type_symbol
_atom_site_fract_x
_atom_site_fract_y
_atom_site_fract_z
_atom_site_U_iso_or_equiv
_atom_site_adp_type
_atom_site_occupancy
_atom_site_site_symmetry_order
_atom_site_calc_flag
_atom_site_refinement_flags_posn
_atom_site_refinement_flags_adp
_atom_site_refinement_flags_occupancy
_atom_site_disorder_assembly
_atom_site_disorder_group
P2 P 0.71263(14) 0.61058(16) 0.60409(10) 0.0245(4) Uani 1 1 d . . . . .
P1 P 0.24271(16) 0.53078(17) 0.39913(11) 0.0290(4) Uani 1 1 d . . . . .
N4 N 0.6255(5) 0.6071(5) 0.3767(3) 0.0281(12) Uani 1 1 d . . . . .
N3 N 0.4028(5) 0.8687(5) 0.5125(3) 0.0286(12) Uani 1 1 d . . . . .
N1 N 0.4998(5) 0.7028(5) 0.4619(3) 0.0245(11) Uani 1 1 d . . . . .
N2 N 0.3961(5) 0.7961(5) 0.4441(3) 0.0281(13) Uani 1 1 d . . . . .
C37 C 0.9724(6) 0.6013(7) 0.5869(4) 0.0321(15) Uani 1 1 d . . . . .
H37 H 0.975995 0.513887 0.615007 0.039 Uiso 1 1 calc R . . . .
C33 C 0.8523(6) 0.8065(7) 0.5289(4) 0.0303(15) Uani 1 1 d . . . . .
H33 H 0.771688 0.859726 0.516085 0.036 Uiso 1 1 calc R . . . .
C8 C 0.5399(6) 0.8931(6) 0.6581(4) 0.0248(14) Uani 1 1 d . . . . .
C27 C 0.5820(7) 0.3584(7) 0.5889(5) 0.0345(16) Uani 1 1 d . . . . .
H27 H 0.539423 0.399904 0.628289 0.041 Uiso 1 1 calc R . . . .
C11 C 0.5921(8) 1.0359(7) 0.8110(5) 0.0428(19) Uani 1 1 d . . . . .
H11 H 0.609879 1.085826 0.862873 0.051 Uiso 1 1 calc R . . . .
C1 C 0.5084(6) 0.6031(6) 0.3977(4) 0.0226(13) Uani 1 1 d . . . . .
C32 C 0.8534(6) 0.6759(7) 0.5660(4) 0.0270(14) Uani 1 1 d . . . . .
C7 C 0.5098(6) 0.8238(6) 0.5749(4) 0.0239(13) Uani 1 1 d . . . . .
C6 C 0.5729(6) 0.7151(6) 0.5441(4) 0.0221(13) Uani 1 1 d . . . . .
C14 C 0.1366(7) 0.6311(7) 0.3126(4) 0.0325(15) Uani 1 1 d . . . . .
C34 C 0.9660(7) 0.8603(8) 0.5104(5) 0.0417(18) Uani 1 1 d . . . . .
H34 H 0.963039 0.949767 0.484760 0.050 Uiso 1 1 calc R . . . .
C2 C 0.3992(6) 0.5181(7) 0.3635(4) 0.0288(15) Uani 1 1 d . . . . .
C5 C 0.6391(7) 0.5151(7) 0.3176(4) 0.0330(16) Uani 1 1 d . . . . .
H5 H 0.720826 0.514923 0.300194 0.040 Uiso 1 1 calc R . . . .
C30 C 0.7073(8) 0.2359(7) 0.4756(5) 0.0431(19) Uani 1 1 d . . . . .
H30 H 0.750661 0.193142 0.437026 0.052 Uiso 1 1 calc R . . . .
C15 C 0.1789(8) 0.6943(8) 0.2479(5) 0.0429(19) Uani 1 1 d . . . . .
H15 H 0.269607 0.684092 0.244810 0.051 Uiso 1 1 calc R . . . .
C12 C 0.6981(8) 0.9900(7) 0.7790(4) 0.0370(17) Uani 1 1 d . . . . .
H12 H 0.788399 1.007092 0.809155 0.044 Uiso 1 1 calc R . . . .
C10 C 0.4604(8) 1.0090(8) 0.7675(4) 0.0407(18) Uani 1 1 d . . . . .
H10 H 0.388152 1.039590 0.789825 0.049 Uiso 1 1 calc R . . . .
C36 C 1.0878(7) 0.6546(8) 0.5666(5) 0.0413(18) Uani 1 1 d . . . . .
H36 H 1.168354 0.601298 0.578655 0.050 Uiso 1 1 calc R . . . .
C35 C 1.0846(7) 0.7847(9) 0.5291(5) 0.046(2) Uani 1 1 d . . . . .
H35 H 1.163079 0.821780 0.516228 0.056 Uiso 1 1 calc R . . . .
C29 C 0.6114(9) 0.1632(7) 0.5050(5) 0.0469(19) Uani 1 1 d . . . . .
H29 H 0.587644 0.070931 0.485375 0.056 Uiso 1 1 calc R . . . .
C13 C 0.6708(7) 0.9192(7) 0.7027(4) 0.0316(15) Uani 1 1 d . . . . .
H13 H 0.743155 0.887949 0.680638 0.038 Uiso 1 1 calc R . . . .
C9 C 0.4345(7) 0.9375(7) 0.6916(4) 0.0340(16) Uani 1 1 d . . . . .
H9 H 0.344294 0.918517 0.662033 0.041 Uiso 1 1 calc R . . . .
C4 C 0.5400(8) 0.4202(7) 0.2804(4) 0.0377(17) Uani 1 1 d . . . . .
H4 H 0.554729 0.355075 0.239745 0.045 Uiso 1 1 calc R . . . .
C31 C 0.7398(7) 0.3725(7) 0.5032(4) 0.0334(16) Uani 1 1 d . . . . .
H31 H 0.806062 0.422926 0.483744 0.040 Uiso 1 1 calc R . . . .
C16 C 0.0892(10) 0.7735(8) 0.1866(5) 0.056(2) Uani 1 1 d . . . . .
H16 H 0.119953 0.817499 0.142791 0.067 Uiso 1 1 calc R . . . .
C28 C 0.5504(8) 0.2228(8) 0.5620(5) 0.0440(19) Uani 1 1 d . . . . .
H28 H 0.486550 0.171189 0.582990 0.053 Uiso 1 1 calc R . . . .
C26 C 0.6756(6) 0.4343(6) 0.5588(4) 0.0280(14) Uani 1 1 d . . . . .
C25 C 0.2139(7) 0.2559(8) 0.4394(5) 0.0438(19) Uani 1 1 d . . . . .
H25 H 0.262944 0.286222 0.493603 0.053 Uiso 1 1 calc R . . . .
C20 C 0.1769(6) 0.3524(7) 0.3739(4) 0.0299(15) Uani 1 1 d . . . . .
C22 C 0.0655(9) 0.1674(8) 0.2848(6) 0.051(2) Uani 1 1 d . . . . .
H22 H 0.013078 0.137653 0.231288 0.061 Uiso 1 1 calc R . . . .
C21 C 0.1005(9) 0.3076(8) 0.2982(5) 0.048(2) Uani 1 1 d . . . . .
H21 H 0.070460 0.372984 0.253799 0.058 Uiso 1 1 calc R . . . .
C3 C 0.4194(7) 0.4220(7) 0.3036(4) 0.0349(16) Uani 1 1 d . . . . .
H3 H 0.350280 0.357836 0.278697 0.042 Uiso 1 1 calc R . . . .
C24 C 0.1799(8) 0.1164(8) 0.4263(6) 0.054(2) Uani 1 1 d . . . . .
H24 H 0.207333 0.051214 0.471099 0.064 Uiso 1 1 calc R . . . .
C18 C -0.0867(9) 0.7264(8) 0.2526(6) 0.056(2) Uani 1 1 d . . . . .
H18 H -0.178347 0.735137 0.253896 0.068 Uiso 1 1 calc R . . . .
C23 C 0.1067(8) 0.0720(8) 0.3487(6) 0.048(2) Uani 1 1 d . . . . .
H23 H 0.084690 -0.024051 0.339251 0.058 Uiso 1 1 calc R . . . .
C19 C 0.0015(7) 0.6501(7) 0.3158(6) 0.0443(19) Uani 1 1 d . . . . .
H19 H -0.029472 0.610901 0.360947 0.053 Uiso 1 1 calc R . . . .
C17 C -0.0431(10) 0.7880(8) 0.1895(6) 0.060(3) Uani 1 1 d . . . . .
H17 H -0.103508 0.840942 0.147495 0.072 Uiso 1 1 calc R . . . .

loop_
_atom_site_aniso_label
_atom_site_aniso_U_11
_atom_site_aniso_U_22
_atom_site_aniso_U_33
_atom_site_aniso_U_23
_atom_site_aniso_U_13
_atom_site_aniso_U_12
P2 0.0231(8) 0.0222(8) 0.0286(8) 0.0011(7) 0.0070(7) 0.0003(7)
P1 0.0281(9) 0.0248(8) 0.0347(9) -0.0027(8) 0.0086(7) -0.0036(8)
N4 0.028(3) 0.028(3) 0.030(3) 0.000(2) 0.010(2) -0.002(2)
N3 0.026(3) 0.022(3) 0.038(3) -0.001(2) 0.007(2) -0.001(2)
N1 0.024(3) 0.020(3) 0.031(3) -0.004(2) 0.009(2) -0.003(2)
N2 0.026(3) 0.022(3) 0.037(3) 0.001(2) 0.008(2) 0.000(2)
C37 0.026(3) 0.034(4) 0.035(4) 0.000(3) 0.004(3) 0.002(3)
C33 0.023(3) 0.031(4) 0.039(4) -0.002(3) 0.010(3) -0.002(3)
C8 0.033(4) 0.014(3) 0.031(3) 0.001(2) 0.015(3) -0.002(3)
C27 0.031(4) 0.030(3) 0.044(4) 0.007(3) 0.011(3) -0.003(3)
C11 0.066(6) 0.027(4) 0.036(4) -0.006(3) 0.013(4) 0.003(4)
C1 0.023(3) 0.022(3) 0.023(3) 0.005(2) 0.006(3) 0.006(3)
C32 0.025(3) 0.029(3) 0.027(3) -0.004(3) 0.008(3) -0.002(3)
C7 0.021(3) 0.019(3) 0.034(3) 0.001(3) 0.010(3) -0.003(3)
C6 0.018(3) 0.019(3) 0.029(3) -0.002(3) 0.005(3) -0.005(3)
C14 0.032(4) 0.020(3) 0.043(4) -0.004(3) 0.004(3) -0.005(3)
C34 0.035(4) 0.039(4) 0.055(5) 0.005(4) 0.017(4) -0.005(3)
C2 0.032(4) 0.023(3) 0.032(3) 0.000(3) 0.009(3) -0.003(3)
C5 0.029(4) 0.038(4) 0.034(4) 0.002(3) 0.012(3) -0.002(3)
C30 0.056(5) 0.024(4) 0.048(4) -0.003(3) 0.009(4) -0.002(3)
C15 0.046(5) 0.035(4) 0.043(4) -0.001(3) 0.001(4) -0.002(4)
C12 0.046(4) 0.027(3) 0.038(4) -0.004(3) 0.010(3) -0.008(3)
C10 0.059(5) 0.031(4) 0.040(4) -0.001(3) 0.028(4) 0.012(4)
C36 0.026(4) 0.053(5) 0.045(4) -0.002(4) 0.008(3) 0.006(3)
C35 0.029(4) 0.063(5) 0.051(5) -0.002(4) 0.017(3) -0.009(4)
C29 0.057(5) 0.019(3) 0.059(5) 0.002(4) 0.005(4) -0.009(4)
C13 0.032(4) 0.025(3) 0.037(4) -0.003(3) 0.008(3) -0.005(3)
C9 0.038(4) 0.030(4) 0.036(4) 0.000(3) 0.011(3) 0.006(3)
C4 0.054(5) 0.031(4) 0.034(4) -0.005(3) 0.022(3) -0.003(3)
C31 0.040(4) 0.026(3) 0.035(4) 0.002(3) 0.009(3) -0.001(3)
C16 0.082(7) 0.034(4) 0.043(5) 0.000(4) 0.000(5) 0.001(4)
C28 0.036(4) 0.027(4) 0.066(5) 0.011(4) 0.008(4) -0.008(3)
C26 0.029(4) 0.018(3) 0.035(4) 0.006(3) 0.006(3) 0.006(3)
C25 0.032(4) 0.034(4) 0.055(5) 0.006(4) -0.008(3) -0.004(3)
C20 0.027(4) 0.025(3) 0.037(4) 0.000(3) 0.006(3) -0.004(3)
C22 0.056(5) 0.037(4) 0.053(5) -0.006(4) 0.003(4) -0.015(4)
C21 0.066(6) 0.030(4) 0.043(5) 0.006(3) 0.003(4) -0.013(4)
C3 0.042(4) 0.031(4) 0.034(4) -0.010(3) 0.015(3) -0.012(3)
C24 0.051(5) 0.028(4) 0.076(6) 0.016(4) 0.004(5) -0.003(4)
C18 0.045(5) 0.028(4) 0.082(7) -0.012(4) -0.011(5) -0.004(4)
C23 0.038(4) 0.024(4) 0.084(6) -0.002(4) 0.016(4) -0.006(3)
C19 0.033(4) 0.029(4) 0.065(5) 0.001(4) 0.001(4) -0.006(3)
C17 0.067(6) 0.030(4) 0.065(6) -0.003(4) -0.018(5) 0.006(4)

loop_
_atom_type_symbol
_atom_type_description
_atom_type_scat_dispersion_real
_atom_type_scat_dispersion_imag
_atom_type_scat_source
C C 0.0033 0.0016 'International Tables Vol C Tables 4.2.6.8 and 6.1.1.4'
H H 0.0000 0.0000 'International Tables Vol C Tables 4.2.6.8 and 6.1.1.4'
N N 0.0061 0.0033 'International Tables Vol C Tables 4.2.6.8 and 6.1.1.4'
P P 0.1023 0.0942 'International Tables Vol C Tables 4.2.6.8 and 6.1.1.4'

loop_
_geom_angle_atom_site_label_1
_geom_angle_atom_site_label_2
_geom_angle_atom_site_label_3
_geom_angle
_geom_angle_site_symmetry_1
_geom_angle_site_symmetry_3
_geom_angle_publ_flag
C32 P2 C6 102.3(3) . . ?
C32 P2 C26 106.2(3) . . ?
C6 P2 C26 103.3(3) . . ?
C14 P1 C2 100.9(3) . . ?
C14 P1 C20 101.4(3) . . ?
C20 P1 C2 99.7(3) . . ?
C1 N4 C5 115.5(6) . . ?
N2 N3 C7 109.5(5) . . ?
N2 N1 C1 117.7(5) . . ?
N2 N1 C6 111.2(5) . . ?
C6 N1 C1 130.9(5) . . ?
N3 N2 N1 107.0(5) . . ?
C32 C37 H37 120.0 . . ?
C32 C37 C36 120.0(7) . . ?
C36 C37 H37 120.0 . . ?
C32 C33 H33 119.4 . . ?
C34 C33 H33 119.4 . . ?
C34 C33 C32 121.2(6) . . ?
C13 C8 C7 121.4(6) . . ?
C13 C8 C9 119.0(6) . . ?
C9 C8 C7 119.6(6) . . ?
C28 C27 H27 119.8 . . ?
C28 C27 C26 120.5(7) . . ?
C26 C27 H27 119.8 . . ?
C12 C11 H11 119.9 . . ?
C10 C11 H11 119.9 . . ?
C10 C11 C12 120.2(7) . . ?
N4 C1 N1 113.2(5) . . ?
N4 C1 C2 127.2(6) . . ?
C2 C1 N1 119.6(5) . . ?
C37 C32 P2 117.8(5) . . ?
C37 C32 C33 118.9(6) . . ?
C33 C32 P2 122.5(5) . . ?
N3 C7 C8 119.4(5) . . ?
N3 C7 C6 109.0(5) . . ?
C6 C7 C8 131.6(6) . . ?
N1 C6 P2 130.3(5) . . ?
N1 C6 C7 103.3(5) . . ?
C7 C6 P2 126.4(5) . . ?
C15 C14 P1 125.6(6) . . ?
C15 C14 C19 118.1(7) . . ?
C19 C14 P1 116.2(6) . . ?
C33 C34 H34 119.9 . . ?
C33 C34 C35 120.3(7) . . ?
C35 C34 H34 119.9 . . ?
C1 C2 P1 121.0(5) . . ?
C1 C2 C3 115.1(6) . . ?
C3 C2 P1 123.9(5) . . ?
N4 C5 H5 118.3 . . ?
N4 C5 C4 123.4(6) . . ?
C4 C5 H5 118.3 . . ?
C29 C30 H30 120.3 . . ?
C29 C30 C31 119.5(7) . . ?
C31 C30 H30 120.3 . . ?
C14 C15 H15 119.7 . . ?
C14 C15 C16 120.6(8) . . ?
C16 C15 H15 119.7 . . ?
C11 C12 H12 120.3 . . ?
C13 C12 C11 119.4(7) . . ?
C13 C12 H12 120.3 . . ?
C11 C10 H10 120.1 . . ?
C9 C10 C11 119.9(7) . . ?
C9 C10 H10 120.1 . . ?
C37 C36 H36 119.9 . . ?
C35 C36 C37 120.2(7) . . ?
C35 C36 H36 119.9 . . ?
C34 C35 C36 119.4(7) . . ?
C34 C35 H35 120.3 . . ?
C36 C35 H35 120.3 . . ?
C30 C29 H29 119.6 . . ?
C28 C29 C30 120.7(7) . . ?
C28 C29 H29 119.6 . . ?
C8 C13 C12 121.0(6) . . ?
C8 C13 H13 119.5 . . ?
C12 C13 H13 119.5 . . ?
C8 C9 H9 119.8 . . ?
C10 C9 C8 120.5(7) . . ?
C10 C9 H9 119.8 . . ?
C5 C4 H4 120.6 . . ?
C3 C4 C5 118.8(6) . . ?
C3 C4 H4 120.6 . . ?
C30 C31 H31 120.1 . . ?
C26 C31 C30 119.9(7) . . ?
C26 C31 H31 120.1 . . ?
C15 C16 H16 119.7 . . ?
C17 C16 C15 120.6(9) . . ?
C17 C16 H16 119.7 . . ?
C27 C28 H28 120.1 . . ?
C29 C28 C27 119.8(7) . . ?
C29 C28 H28 120.1 . . ?
C27 C26 P2 115.4(5) . . ?
C31 C26 P2 124.8(5) . . ?
C31 C26 C27 119.6(6) . . ?
C20 C25 H25 119.6 . . ?
C24 C25 H25 119.6 . . ?
C24 C25 C20 120.7(7) . . ?
C25 C20 P1 115.2(5) . . ?
C21 C20 P1 126.3(5) . . ?
C21 C20 C25 118.4(6) . . ?
C21 C22 H22 119.9 . . ?
C23 C22 H22 119.9 . . ?
C23 C22 C21 120.1(8) . . ?
C20 C21 C22 121.0(7) . . ?
C20 C21 H21 119.5 . . ?
C22 C21 H21 119.5 . . ?
C2 C3 H3 120.0 . . ?
C4 C3 C2 119.9(6) . . ?
C4 C3 H3 120.0 . . ?
C25 C24 H24 120.0 . . ?
C23 C24 C25 120.1(7) . . ?
C23 C24 H24 120.0 . . ?
C19 C18 H18 119.6 . . ?
C17 C18 H18 119.6 . . ?
C17 C18 C19 120.8(9) . . ?
C22 C23 H23 120.2 . . ?
C24 C23 C22 119.5(7) . . ?
C24 C23 H23 120.2 . . ?
C14 C19 H19 119.9 . . ?
C18 C19 C14 120.2(8) . . ?
C18 C19 H19 119.9 . . ?
C16 C17 H17 120.1 . . ?
C18 C17 C16 119.8(8) . . ?
C18 C17 H17 120.1 . . ?

loop_
_geom_bond_atom_site_label_1
_geom_bond_atom_site_label_2
_geom_bond_distance
_geom_bond_site_symmetry_2
_geom_bond_publ_flag
P2 C32 1.820(6) . ?
P2 C6 1.823(6) . ?
P2 C26 1.843(7) . ?
P1 C14 1.829(7) . ?
P1 C2 1.844(7) . ?
P1 C20 1.844(7) . ?
N4 C1 1.330(8) . ?
N4 C5 1.338(8) . ?
N3 N2 1.303(7) . ?
N3 C7 1.369(8) . ?
N1 N2 1.364(7) . ?
N1 C1 1.437(8) . ?
N1 C6 1.371(8) . ?
C37 H37 0.9500 . ?
C37 C32 1.383(9) . ?
C37 C36 1.403(10) . ?
C33 H33 0.9500 . ?
C33 C32 1.387(9) . ?
C33 C34 1.376(10) . ?
C8 C7 1.475(9) . ?
C8 C13 1.384(9) . ?
C8 C9 1.393(9) . ?
C27 H27 0.9500 . ?
C27 C28 1.382(10) . ?
C27 C26 1.388(9) . ?
C11 H11 0.9500 . ?
C11 C12 1.391(10) . ?
C11 C10 1.386(11) . ?
C1 C2 1.386(9) . ?
C7 C6 1.384(8) . ?
C14 C15 1.378(10) . ?
C14 C19 1.411(10) . ?
C34 H34 0.9500 . ?
C34 C35 1.384(11) . ?
C2 C3 1.395(9) . ?
C5 H5 0.9500 . ?
C5 C4 1.387(10) . ?
C30 H30 0.9500 . ?
C30 C29 1.385(11) . ?
C30 C31 1.395(10) . ?
C15 H15 0.9500 . ?
C15 C16 1.403(11) . ?
C12 H12 0.9500 . ?
C12 C13 1.386(9) . ?
C10 H10 0.9500 . ?
C10 C9 1.385(10) . ?
C36 H36 0.9500 . ?
C36 C35 1.384(11) . ?
C35 H35 0.9500 . ?
C29 H29 0.9500 . ?
C29 C28 1.369(12) . ?
C13 H13 0.9500 . ?
C9 H9 0.9500 . ?
C4 H4 0.9500 . ?
C4 C3 1.381(10) . ?
C31 H31 0.9500 . ?
C31 C26 1.380(9) . ?
C16 H16 0.9500 . ?
C16 C17 1.377(14) . ?
C28 H28 0.9500 . ?
C25 H25 0.9500 . ?
C25 C20 1.393(10) . ?
C25 C24 1.382(10) . ?
C20 C21 1.359(10) . ?
C22 H22 0.9500 . ?
C22 C21 1.391(10) . ?
C22 C23 1.372(11) . ?
C21 H21 0.9500 . ?
C3 H3 0.9500 . ?
C24 H24 0.9500 . ?
C24 C23 1.371(12) . ?
C18 H18 0.9500 . ?
C18 C19 1.399(11) . ?
C18 C17 1.356(14) . ?
C23 H23 0.9500 . ?
C19 H19 0.9500 . ?
C17 H17 0.9500 . ?

loop_
_geom_torsion_atom_site_label_1
_geom_torsion_atom_site_label_2
_geom_torsion_atom_site_label_3
_geom_torsion_atom_site_label_4
_geom_torsion
_geom_torsion_site_symmetry_1
_geom_torsion_site_symmetry_2
_geom_torsion_site_symmetry_3
_geom_torsion_site_symmetry_4
_geom_torsion_publ_flag
P1 C14 C15 C16 -177.5(6) . . . . ?
P1 C14 C19 C18 179.5(6) . . . . ?
P1 C2 C3 C4 179.8(5) . . . . ?
P1 C20 C21 C22 174.8(7) . . . . ?
N4 C1 C2 P1 -178.4(5) . . . . ?
N4 C1 C2 C3 3.5(10) . . . . ?
N4 C5 C4 C3 1.7(11) . . . . ?
N3 C7 C6 P2 -175.2(4) . . . . ?
N3 C7 C6 N1 1.4(6) . . . . ?
N1 C1 C2 P1 0.0(8) . . . . ?
N1 C1 C2 C3 -178.1(6) . . . . ?
N2 N3 C7 C8 178.5(5) . . . . ?
N2 N3 C7 C6 -0.9(7) . . . . ?
N2 N1 C1 N4 123.7(6) . . . . ?
N2 N1 C1 C2 -55.0(7) . . . . ?
N2 N1 C6 P2 174.9(5) . . . . ?
N2 N1 C6 C7 -1.4(6) . . . . ?
C37 C36 C35 C34 -1.2(12) . . . . ?
C33 C34 C35 C36 -0.1(12) . . . . ?
C8 C7 C6 P2 5.5(10) . . . . ?
C8 C7 C6 N1 -177.9(6) . . . . ?
C11 C12 C13 C8 -0.2(10) . . . . ?
C11 C10 C9 C8 -0.5(10) . . . . ?
C1 N4 C5 C4 -0.6(9) . . . . ?
C1 N1 N2 N3 175.7(5) . . . . ?
C1 N1 C6 P2 1.1(10) . . . . ?
C1 N1 C6 C7 -175.2(6) . . . . ?
C1 C2 C3 C4 -2.2(10) . . . . ?
C32 P2 C6 N1 78.0(6) . . . . ?
C32 P2 C6 C7 -106.4(6) . . . . ?
C32 P2 C26 C27 172.0(5) . . . . ?
C32 P2 C26 C31 -3.5(6) . . . . ?
C32 C37 C36 C35 2.9(11) . . . . ?
C32 C33 C34 C35 -0.3(11) . . . . ?
C7 N3 N2 N1 -0.1(6) . . . . ?
C7 C8 C13 C12 177.0(6) . . . . ?
C7 C8 C9 C10 -176.8(6) . . . . ?
C6 P2 C32 C37 -168.2(5) . . . . ?
C6 P2 C32 C33 22.0(6) . . . . ?
C6 P2 C26 C27 -80.7(5) . . . . ?
C6 P2 C26 C31 103.8(6) . . . . ?
C6 N1 N2 N3 1.0(6) . . . . ?
C6 N1 C1 N4 -62.9(8) . . . . ?
C6 N1 C1 C2 118.5(7) . . . . ?
C14 P1 C2 C1 101.9(5) . . . . ?
C14 P1 C2 C3 -80.2(6) . . . . ?
C14 P1 C20 C25 -164.5(6) . . . . ?
C14 P1 C20 C21 17.4(7) . . . . ?
C14 C15 C16 C17 -0.8(11) . . . . ?
C34 C33 C32 P2 171.7(6) . . . . ?
C34 C33 C32 C37 2.0(10) . . . . ?
C2 P1 C14 C15 -8.7(6) . . . . ?
C2 P1 C14 C19 174.5(5) . . . . ?
C2 P1 C20 C25 92.2(6) . . . . ?
C2 P1 C20 C21 -86.0(7) . . . . ?
C5 N4 C1 N1 179.4(5) . . . . ?
C5 N4 C1 C2 -2.1(9) . . . . ?
C5 C4 C3 C2 -0.1(11) . . . . ?
C30 C29 C28 C27 1.8(12) . . . . ?
C30 C31 C26 P2 177.3(5) . . . . ?
C30 C31 C26 C27 2.0(10) . . . . ?
C15 C14 C19 C18 2.5(10) . . . . ?
C15 C16 C17 C18 0.7(12) . . . . ?
C12 C11 C10 C9 -0.7(11) . . . . ?
C10 C11 C12 C13 1.0(11) . . . . ?
C36 C37 C32 P2 -173.5(5) . . . . ?
C36 C37 C32 C33 -3.3(10) . . . . ?
C29 C30 C31 C26 -0.5(11) . . . . ?
C13 C8 C7 N3 -140.7(6) . . . . ?
C13 C8 C7 C6 38.6(10) . . . . ?
C13 C8 C9 C10 1.3(9) . . . . ?
C9 C8 C7 N3 37.3(8) . . . . ?
C9 C8 C7 C6 -143.5(7) . . . . ?
C9 C8 C13 C12 -1.0(10) . . . . ?
C31 C30 C29 C28 -1.4(12) . . . . ?
C28 C27 C26 P2 -177.4(6) . . . . ?
C28 C27 C26 C31 -1.6(10) . . . . ?
C26 P2 C32 C37 -60.2(6) . . . . ?
C26 P2 C32 C33 130.0(5) . . . . ?
C26 P2 C6 N1 -32.2(6) . . . . ?
C26 P2 C6 C7 143.4(5) . . . . ?
C26 C27 C28 C29 -0.3(11) . . . . ?
C25 C20 C21 C22 -3.3(12) . . . . ?
C25 C24 C23 C22 -1.2(13) . . . . ?
C20 P1 C14 C15 -111.1(6) . . . . ?
C20 P1 C14 C19 72.2(6) . . . . ?
C20 P1 C2 C1 -154.4(5) . . . . ?
C20 P1 C2 C3 23.5(7) . . . . ?
C20 C25 C24 C23 -1.3(13) . . . . ?
C21 C22 C23 C24 1.4(13) . . . . ?
C24 C25 C20 P1 -174.8(7) . . . . ?
C24 C25 C20 C21 3.5(12) . . . . ?
C23 C22 C21 C20 0.8(14) . . . . ?
C19 C14 C15 C16 -0.8(10) . . . . ?
C19 C18 C17 C16 1.1(12) . . . . ?
C17 C18 C19 C14 -2.7(11) . . . . ?

loop_
_twin_individual_id
_twin_individual_mass_fraction_refined
1 0.731(7)
2 0.269(7)
